data_7158858
loop_
_publ_author_name
'Skowronek, Pawe\/l'
'Prusinowska, Natalia'
'Bardzi\'nski, Mateusz'
'Janiak, Agnieszka'

_publ_section_title
;
 Symmetry-driven diastereoselective functionalization of simple
 trianglamine
;
_journal_name_full 'Organic &amp; Biomolecular Chemistry'
_journal_paper_doi 10.1039/D2OB01226J
_journal_year 2022
_chemical_absolute_configuration rm
_chemical_formula_moiety 'C48 H66 N6'
_chemical_formula_sum 'C48 H66 N6'
_chemical_formula_weight 727.06
_space_group_crystal_system orthorhombic
_space_group_IT_number 19
_space_group_name_Hall 'P 2ac 2ab'
_space_group_name_H-M_alt 'P 21 21 21'
_atom_sites_solution_hydrogens geom
_audit_creation_method SHELXL-2018/3
_audit_update_record
;
2022-07-06 deposited with the CCDC.	2022-08-23 downloaded from the CCDC.
;
_cell_angle_alpha 90
_cell_angle_beta 90
_cell_angle_gamma 90
_cell_formula_units_Z 4
_cell_length_a 5.4394(9)
_cell_length_b 25.596(5)
_cell_length_c 30.105(7)
_cell_measurement_reflns_used 825
_cell_measurement_temperature 100(2)
_cell_measurement_theta_max 19.6650
_cell_measurement_theta_min 3.4640
_cell_volume 4191.4(14)
_computing_structure_refinement 'SHELXL-2018/3 (Sheldrick, 2018)'
_computing_structure_solution 'SHELXT 2014/5 (Sheldrick, 2014)'
_diffrn_ambient_temperature 100(2)
_diffrn_detector_area_resol_mean 16.1544
_diffrn_measured_fraction_theta_full 0.998
_diffrn_measured_fraction_theta_max 0.998
_diffrn_measurement_device_type 'Xcalibur, Eos'
_diffrn_measurement_method '\w scans'
_diffrn_radiation_type MoK\a
_diffrn_radiation_wavelength 0.71073
_diffrn_reflns_av_R_equivalents 0.1292
_diffrn_reflns_av_unetI/netI 0.2717
_diffrn_reflns_Laue_measured_fraction_full 0.998
_diffrn_reflns_Laue_measured_fraction_max 0.998
_diffrn_reflns_limit_h_max 6
_diffrn_reflns_limit_h_min -5
_diffrn_reflns_limit_k_max 27
_diffrn_reflns_limit_k_min -30
_diffrn_reflns_limit_l_max 33
_diffrn_reflns_limit_l_min -35
_diffrn_reflns_number 14870
_diffrn_reflns_point_group_measured_fraction_full 0.999
_diffrn_reflns_point_group_measured_fraction_max 0.999
_diffrn_reflns_theta_full 25.027
_diffrn_reflns_theta_max 25.027
_diffrn_reflns_theta_min 2.706
_diffrn_source 'fine-focus sealed X-ray tube'
_exptl_absorpt_coefficient_mu 0.068
_exptl_absorpt_correction_T_max 1.00000
_exptl_absorpt_correction_T_min 0.12147
_exptl_absorpt_correction_type multi-scan
_exptl_absorpt_process_details
;
CrysAlisPro 1.171.38.41 (Rigaku Oxford Diffraction, 2015)
Empirical absorption correction using spherical harmonics,
 implemented in SCALE3 ABSPACK scaling algorithm.
;
_exptl_crystal_colour colourless
_exptl_crystal_density_diffrn 1.152
_exptl_crystal_description needle
_exptl_crystal_F_000 1584
_exptl_crystal_size_max 0.600
_exptl_crystal_size_mid 0.120
_exptl_crystal_size_min 0.090
_refine_diff_density_max 0.305
_refine_diff_density_min -0.315
_refine_diff_density_rms 0.071
_refine_ls_abs_structure_details
;
 Flack x determined using 493 quotients [(I+)-(I-)]/[(I+)+(I-)]
 (Parsons, Flack and Wagner, Acta Cryst. B69 (2013) 249-259).
;
_refine_ls_abs_structure_Flack -4.1(10)
_refine_ls_extinction_method none
_refine_ls_goodness_of_fit_ref 0.974
_refine_ls_hydrogen_treatment constr
_refine_ls_matrix_type full
_refine_ls_number_parameters 490
_refine_ls_number_reflns 7405
_refine_ls_number_restraints 0
_refine_ls_restrained_S_all 0.974
_refine_ls_R_factor_all 0.2355
_refine_ls_R_factor_gt 0.1071
_refine_ls_shift/su_max 0.000
_refine_ls_shift/su_mean 0.000
_refine_ls_structure_factor_coef Fsqd
_refine_ls_weighting_details 'w=1/[\s^2^(Fo^2^)+(0.0848P)^2^] where P=(Fo^2^+2Fc^2^)/3'
_refine_ls_weighting_scheme calc
_refine_ls_wR_factor_gt 0.2084
_refine_ls_wR_factor_ref 0.2887
_reflns_Friedel_coverage 0.731
_reflns_Friedel_fraction_full 1.000
_reflns_Friedel_fraction_max 1.000
_reflns_number_gt 2746
_reflns_number_total 7405
_reflns_threshold_expression 'I > 2\s(I)'
_cod_data_source_file d2ob01226j2.cif
_cod_data_source_block 3a
_cod_original_cell_volume 4191.5(15)
_cod_database_code 7158858
_shelx_shelxl_version_number 2018/3
_shelx_space_group_comment
;
The symmetry employed for this shelxl refinement is uniquely defined
by the following loop, which should always be used as a source of
symmetry information in preference to the above space-group names.
They are only intended as comments.
;
_shelx_estimated_absorpt_t_min 0.960
_shelx_estimated_absorpt_t_max 0.994

loop_
_space_group_symop_operation_xyz
'x, y, z'
'-x+1/2, -y, z+1/2'
'x+1/2, -y+1/2, -z'
'-x, y+1/2, -z+1/2'

loop_
_atom_site_label
_atom_site_type_symbol
_atom_site_fract_x
_atom_site_fract_y
_atom_site_fract_z
_atom_site_U_iso_or_equiv
_atom_site_adp_type
_atom_site_occupancy
_atom_site_site_symmetry_order
_atom_site_calc_flag
_atom_site_refinement_flags_posn
_atom_site_refinement_flags_adp
_atom_site_refinement_flags_occupancy
_atom_site_disorder_assembly
_atom_site_disorder_group
N1 N 0.2465(14) 0.6173(3) 0.6349(3) 0.038(2) Uani 1 1 d . . . . .
N2 N 0.3193(14) 0.7104(3) 0.6367(3) 0.035(2) Uani 1 1 d . . . . .
N3 N 0.2982(14) 0.8393(3) 0.8378(3) 0.032(2) Uani 1 1 d . . . . .
N4 N 0.3672(13) 0.7945(3) 0.9058(3) 0.032(2) Uani 1 1 d . . . . .
N5 N 0.2309(14) 0.5305(3) 0.8968(3) 0.035(2) Uani 1 1 d . . . . .
N6 N 0.3040(13) 0.4840(3) 0.8298(3) 0.031(2) Uani 1 1 d . . . . .
C1 C 0.1575(18) 0.6431(4) 0.5946(3) 0.034(3) Uani 1 1 d . . . . .
H1 H -0.013838 0.654828 0.601406 0.040 Uiso 1 1 calc R U . . .
C2 C 0.3068(18) 0.6915(4) 0.5912(3) 0.035(3) Uani 1 1 d . . . . .
H2 H 0.476044 0.682266 0.580825 0.043 Uiso 1 1 calc R U . . .
C3 C 0.189(2) 0.7301(4) 0.5577(4) 0.046(3) Uani 1 1 d . . . . .
H3A H 0.022500 0.740378 0.567688 0.056 Uiso 1 1 calc R U . . .
H3B H 0.290978 0.761964 0.554843 0.056 Uiso 1 1 calc R U . . .
C4 C 0.175(2) 0.7010(5) 0.5130(4) 0.051(3) Uani 1 1 d . . . . .
H4A H 0.093867 0.723699 0.490760 0.061 Uiso 1 1 calc R U . . .
H4B H 0.344111 0.693759 0.502332 0.061 Uiso 1 1 calc R U . . .
C5 C 0.034(2) 0.6497(5) 0.5165(4) 0.049(3) Uani 1 1 d . . . . .
H5A H 0.037490 0.631900 0.487312 0.059 Uiso 1 1 calc R U . . .
H5B H -0.139195 0.657300 0.523921 0.059 Uiso 1 1 calc R U . . .
C6 C 0.1419(19) 0.6133(4) 0.5517(3) 0.040(3) Uani 1 1 d . . . . .
H6A H 0.035405 0.582288 0.555348 0.047 Uiso 1 1 calc R U . . .
H6B H 0.307537 0.601428 0.542534 0.047 Uiso 1 1 calc R U . . .
C7 C 0.3393(19) 0.6613(4) 0.6630(4) 0.041(3) Uani 1 1 d . . . . .
H7 H 0.517077 0.654859 0.669381 0.049 Uiso 1 1 calc R U . . .
C8 C 0.204(2) 0.6655(5) 0.7068(4) 0.050(3) Uani 1 1 d . . . . .
H8A H 0.252528 0.697929 0.721840 0.075 Uiso 1 1 calc R U . . .
H8B H 0.246512 0.635577 0.725605 0.075 Uiso 1 1 calc R U . . .
H8C H 0.026688 0.665860 0.701411 0.075 Uiso 1 1 calc R U . . .
C9 C 0.5259(18) 0.7463(4) 0.6438(4) 0.040(3) Uani 1 1 d . . . . .
H9A H 0.528852 0.772031 0.619244 0.048 Uiso 1 1 calc R U . . .
H9B H 0.681003 0.726145 0.642446 0.048 Uiso 1 1 calc R U . . .
C10 C 0.5181(18) 0.7748(4) 0.6861(4) 0.036(3) Uani 1 1 d . . . . .
C11 C 0.3194(19) 0.8080(4) 0.6962(3) 0.036(3) Uani 1 1 d . . . . .
H11 H 0.186689 0.810682 0.675776 0.043 Uiso 1 1 calc R U . . .
C12 C 0.3132(18) 0.8368(4) 0.7353(3) 0.035(3) Uani 1 1 d . . . . .
H12 H 0.177039 0.859035 0.741179 0.043 Uiso 1 1 calc R U . . .
C13 C 0.5051(18) 0.8336(4) 0.7661(3) 0.032(3) Uani 1 1 d . . . . .
C14 C 0.7001(18) 0.8023(4) 0.7563(4) 0.038(3) Uani 1 1 d . . . . .
H14 H 0.832565 0.800141 0.776802 0.045 Uiso 1 1 calc R U . . .
C15 C 0.7113(17) 0.7736(4) 0.7178(4) 0.038(3) Uani 1 1 d . . . . .
H15 H 0.851695 0.752570 0.712245 0.046 Uiso 1 1 calc R U . . .
C16 C 0.4827(18) 0.8644(4) 0.8083(3) 0.037(3) Uani 1 1 d . . . . .
H16A H 0.644001 0.865771 0.823472 0.045 Uiso 1 1 calc R U . . .
H16B H 0.431333 0.900596 0.801425 0.045 Uiso 1 1 calc R U . . .
C17 C 0.2222(18) 0.8712(4) 0.8759(4) 0.034(3) Uani 1 1 d . . . . .
H17 H 0.047589 0.861332 0.882045 0.041 Uiso 1 1 calc R U . . .
C18 C 0.369(2) 0.8501(4) 0.9145(4) 0.043(3) Uani 1 1 d . . . . .
H18 H 0.542387 0.862854 0.911472 0.052 Uiso 1 1 calc R U . . .
C19 C 0.269(2) 0.8698(4) 0.9581(4) 0.047(3) Uani 1 1 d . . . . .
H19A H 0.098395 0.856994 0.962292 0.057 Uiso 1 1 calc R U . . .
H19B H 0.370502 0.856704 0.982941 0.057 Uiso 1 1 calc R U . . .
C20 C 0.271(2) 0.9283(5) 0.9575(4) 0.053(3) Uani 1 1 d . . . . .
H20A H 0.443968 0.940542 0.956889 0.063 Uiso 1 1 calc R U . . .
H20B H 0.194777 0.941477 0.985114 0.063 Uiso 1 1 calc R U . . .
C21 C 0.133(2) 0.9513(4) 0.9171(5) 0.064(4) Uani 1 1 d . . . . .
H21A H -0.044450 0.943883 0.920171 0.077 Uiso 1 1 calc R U . . .
H21B H 0.154859 0.989734 0.916837 0.077 Uiso 1 1 calc R U . . .
C22 C 0.225(2) 0.9289(5) 0.8736(4) 0.056(3) Uani 1 1 d . . . . .
H22A H 0.118875 0.940893 0.848944 0.068 Uiso 1 1 calc R U . . .
H22B H 0.394699 0.941282 0.867806 0.068 Uiso 1 1 calc R U . . .
C23 C 0.3810(18) 0.7891(4) 0.8575(4) 0.037(3) Uani 1 1 d . . . . .
H23 H 0.557196 0.783720 0.849243 0.045 Uiso 1 1 calc R U . . .
C24 C 0.2332(18) 0.7440(4) 0.8387(4) 0.048(3) Uani 1 1 d . . . . .
H24A H 0.057563 0.750561 0.843290 0.072 Uiso 1 1 calc R U . . .
H24B H 0.280011 0.711580 0.853870 0.072 Uiso 1 1 calc R U . . .
H24C H 0.266685 0.740636 0.806863 0.072 Uiso 1 1 calc R U . . .
C25 C 0.5674(18) 0.7674(4) 0.9308(4) 0.042(3) Uani 1 1 d . . . . .
H25A H 0.727704 0.775840 0.916953 0.050 Uiso 1 1 calc R U . . .
H25B H 0.570399 0.780387 0.961740 0.050 Uiso 1 1 calc R U . . .
C26 C 0.5328(19) 0.7096(4) 0.9310(4) 0.041(3) Uani 1 1 d . . . . .
C27 C 0.3235(19) 0.6873(4) 0.9497(4) 0.038(3) Uani 1 1 d . . . . .
H27 H 0.201803 0.709241 0.962537 0.045 Uiso 1 1 calc R U . . .
C28 C 0.2896(17) 0.6332(4) 0.9497(3) 0.034(3) Uani 1 1 d . . . . .
H28 H 0.143831 0.618896 0.962087 0.041 Uiso 1 1 calc R U . . .
C29 C 0.4651(17) 0.6002(4) 0.9319(3) 0.032(3) Uani 1 1 d . . . . .
C30 C 0.6784(17) 0.6227(4) 0.9131(3) 0.039(3) Uani 1 1 d . . . . .
H30 H 0.802789 0.600844 0.901145 0.047 Uiso 1 1 calc R U . . .
C31 C 0.7078(19) 0.6768(4) 0.9121(3) 0.038(3) Uani 1 1 d . . . . .
H31 H 0.849050 0.691474 0.898336 0.046 Uiso 1 1 calc R U . . .
C32 C 0.4189(18) 0.5429(4) 0.9307(4) 0.041(3) Uani 1 1 d . . . . .
H32A H 0.573545 0.524273 0.923593 0.049 Uiso 1 1 calc R U . . .
H32B H 0.361718 0.530930 0.960192 0.049 Uiso 1 1 calc R U . . .
C33 C 0.1234(17) 0.4775(4) 0.8979(3) 0.031(3) Uani 1 1 d . . . . .
H33 H -0.044662 0.480483 0.884673 0.038 Uiso 1 1 calc R U . . .
C34 C 0.2749(18) 0.4466(4) 0.8656(4) 0.033(3) Uani 1 1 d . . . . .
H34 H 0.439678 0.439796 0.879126 0.040 Uiso 1 1 calc R U . . .
C35 C 0.1553(19) 0.3949(4) 0.8549(4) 0.039(3) Uani 1 1 d . . . . .
H35A H 0.260488 0.374517 0.834413 0.047 Uiso 1 1 calc R U . . .
H35B H -0.006086 0.400579 0.840548 0.047 Uiso 1 1 calc R U . . .
C36 C 0.1217(18) 0.3649(4) 0.8993(4) 0.039(3) Uani 1 1 d . . . . .
H36A H 0.031364 0.331957 0.893579 0.046 Uiso 1 1 calc R U . . .
H36B H 0.285051 0.355721 0.911493 0.046 Uiso 1 1 calc R U . . .
C37 C -0.0176(19) 0.3970(5) 0.9329(4) 0.049(3) Uani 1 1 d . . . . .
H37A H -0.025866 0.377154 0.961038 0.059 Uiso 1 1 calc R U . . .
H37B H -0.188144 0.401718 0.922075 0.059 Uiso 1 1 calc R U . . .
C38 C 0.092(2) 0.4506(4) 0.9424(4) 0.044(3) Uani 1 1 d . . . . .
H38A H -0.019766 0.471084 0.961744 0.052 Uiso 1 1 calc R U . . .
H38B H 0.252408 0.447057 0.957565 0.052 Uiso 1 1 calc R U . . .
C39 C 0.328(2) 0.5361(4) 0.8494(4) 0.043(3) Uani 1 1 d . . . . .
H39 H 0.505932 0.545602 0.850697 0.051 Uiso 1 1 calc R U . . .
C40 C 0.1929(19) 0.5780(4) 0.8257(3) 0.045(3) Uani 1 1 d . . . . .
H40A H 0.246040 0.579023 0.794564 0.067 Uiso 1 1 calc R U . . .
H40B H 0.227636 0.611779 0.839720 0.067 Uiso 1 1 calc R U . . .
H40C H 0.015912 0.571035 0.826980 0.067 Uiso 1 1 calc R U . . .
C41 C 0.5088(18) 0.4702(5) 0.7993(3) 0.042(3) Uani 1 1 d . . . . .
H41A H 0.505396 0.432061 0.793941 0.050 Uiso 1 1 calc R U . . .
H41B H 0.666506 0.478575 0.814081 0.050 Uiso 1 1 calc R U . . .
C42 C 0.5009(18) 0.4980(4) 0.7550(4) 0.037(3) Uani 1 1 d . . . . .
C43 C 0.2951(18) 0.4903(4) 0.7276(4) 0.034(3) Uani 1 1 d . . . . .
H43 H 0.165149 0.468363 0.737502 0.041 Uiso 1 1 calc R U . . .
C44 C 0.2786(19) 0.5136(4) 0.6871(4) 0.037(3) Uani 1 1 d . . . . .
H44 H 0.139370 0.506980 0.668874 0.045 Uiso 1 1 calc R U . . .
C45 C 0.4645(19) 0.5476(4) 0.6715(4) 0.037(3) Uani 1 1 d . . . . .
C46 C 0.6716(18) 0.5541(4) 0.6992(3) 0.034(3) Uani 1 1 d . . . . .
H46 H 0.805094 0.575201 0.689586 0.041 Uiso 1 1 calc R U . . .
C47 C 0.6809(18) 0.5299(4) 0.7403(4) 0.038(3) Uani 1 1 d . . . . .
H47 H 0.819306 0.535937 0.758824 0.046 Uiso 1 1 calc R U . . .
C48 C 0.4324(18) 0.5766(4) 0.6291(4) 0.039(3) Uani 1 1 d . . . . .
H48A H 0.590591 0.592605 0.620181 0.047 Uiso 1 1 calc R U . . .
H48B H 0.380535 0.552208 0.605381 0.047 Uiso 1 1 calc R U . . .

loop_
_atom_site_aniso_label
_atom_site_aniso_U_11
_atom_site_aniso_U_22
_atom_site_aniso_U_33
_atom_site_aniso_U_23
_atom_site_aniso_U_13
_atom_site_aniso_U_12
N1 0.039(5) 0.021(5) 0.055(6) -0.004(5) -0.002(5) 0.004(4)
N2 0.039(5) 0.021(5) 0.045(6) 0.001(5) 0.005(5) -0.007(4)
N3 0.041(5) 0.022(5) 0.034(5) 0.009(5) -0.001(4) 0.000(4)
N4 0.031(4) 0.028(6) 0.038(5) 0.000(5) -0.002(4) 0.004(4)
N5 0.042(5) 0.009(5) 0.054(6) -0.005(5) 0.001(5) -0.001(4)
N6 0.025(4) 0.024(6) 0.042(6) -0.004(4) 0.001(4) 0.005(4)
C1 0.031(5) 0.025(7) 0.045(7) 0.001(6) -0.004(6) 0.006(5)
C2 0.035(6) 0.039(8) 0.032(6) 0.005(6) 0.006(6) 0.003(5)
C3 0.049(6) 0.037(8) 0.053(8) 0.010(7) 0.010(7) 0.012(6)
C4 0.054(7) 0.043(9) 0.057(8) 0.001(7) 0.012(7) 0.009(7)
C5 0.045(7) 0.046(9) 0.057(8) 0.008(7) -0.008(6) 0.005(6)
C6 0.038(6) 0.033(7) 0.047(7) -0.010(6) -0.007(6) 0.001(5)
C7 0.038(6) 0.028(7) 0.056(8) 0.005(6) -0.009(6) -0.010(6)
C8 0.054(7) 0.056(9) 0.040(7) -0.004(7) -0.003(7) -0.005(7)
C9 0.038(6) 0.022(7) 0.059(8) -0.001(6) 0.009(6) -0.010(5)
C10 0.033(6) 0.030(7) 0.046(7) 0.009(6) 0.003(6) -0.009(5)
C11 0.033(6) 0.047(8) 0.029(6) 0.009(6) -0.009(5) -0.011(6)
C12 0.035(6) 0.026(6) 0.045(7) 0.004(6) -0.004(6) -0.002(5)
C13 0.039(6) 0.035(7) 0.023(5) 0.006(5) 0.000(6) -0.005(5)
C14 0.033(6) 0.032(7) 0.049(8) 0.007(6) -0.004(6) 0.001(5)
C15 0.028(5) 0.039(8) 0.048(7) -0.005(6) -0.004(6) -0.008(5)
C16 0.037(6) 0.025(7) 0.050(7) -0.004(6) 0.004(6) -0.011(5)
C17 0.045(6) 0.013(6) 0.045(7) -0.010(5) 0.004(6) 0.005(5)
C18 0.044(6) 0.037(8) 0.049(7) 0.005(6) 0.000(6) 0.003(5)
C19 0.055(7) 0.026(8) 0.061(8) -0.017(7) -0.010(6) -0.002(6)
C20 0.063(8) 0.045(9) 0.050(8) -0.003(7) 0.020(7) 0.011(7)
C21 0.079(9) 0.018(7) 0.096(11) -0.013(8) 0.014(9) 0.010(7)
C22 0.061(8) 0.040(8) 0.069(9) 0.005(7) 0.003(7) 0.010(7)
C23 0.032(6) 0.025(7) 0.055(8) -0.002(6) -0.012(6) -0.005(5)
C24 0.053(7) 0.029(7) 0.061(8) 0.000(7) 0.004(7) -0.002(6)
C25 0.038(6) 0.027(7) 0.061(8) 0.004(6) 0.002(6) -0.002(5)
C26 0.037(6) 0.023(7) 0.062(8) 0.006(6) -0.019(6) 0.008(5)
C27 0.035(6) 0.026(7) 0.053(8) 0.002(6) -0.001(6) 0.008(5)
C28 0.025(5) 0.030(7) 0.047(7) -0.002(6) 0.003(5) 0.010(5)
C29 0.033(6) 0.023(7) 0.038(7) -0.001(5) -0.016(5) 0.003(5)
C30 0.019(5) 0.047(8) 0.052(7) -0.009(6) -0.007(5) 0.011(5)
C31 0.041(6) 0.036(8) 0.038(7) -0.004(6) -0.001(6) 0.002(6)
C32 0.034(6) 0.036(8) 0.054(8) 0.007(6) 0.007(6) 0.012(5)
C33 0.035(5) 0.029(7) 0.031(6) 0.000(5) -0.003(5) 0.004(5)
C34 0.034(6) 0.013(6) 0.053(7) 0.006(6) 0.006(6) -0.001(5)
C35 0.049(6) 0.033(8) 0.036(6) 0.001(6) -0.003(6) 0.002(6)
C36 0.044(6) 0.017(7) 0.054(7) 0.001(6) -0.010(6) 0.003(5)
C37 0.043(6) 0.041(8) 0.065(9) 0.016(7) 0.001(7) -0.003(6)
C38 0.047(7) 0.030(8) 0.053(8) 0.008(6) -0.003(6) 0.000(5)
C39 0.047(6) 0.028(8) 0.053(8) 0.005(6) 0.007(6) 0.000(6)
C40 0.053(7) 0.030(7) 0.051(8) -0.007(6) 0.010(6) -0.003(6)
C41 0.032(6) 0.047(8) 0.046(7) -0.003(7) -0.001(6) 0.001(6)
C42 0.024(5) 0.032(8) 0.056(8) 0.000(6) 0.003(6) 0.002(5)
C43 0.027(5) 0.021(6) 0.054(8) -0.001(6) -0.001(6) 0.007(5)
C44 0.041(6) 0.035(8) 0.037(7) -0.004(6) -0.010(6) -0.010(6)
C45 0.036(6) 0.020(7) 0.057(8) 0.002(6) 0.009(6) 0.011(5)
C46 0.033(6) 0.032(7) 0.037(7) 0.000(5) 0.009(6) -0.004(5)
C47 0.028(5) 0.035(7) 0.052(8) 0.003(6) 0.000(6) -0.004(5)
C48 0.041(6) 0.030(7) 0.046(7) 0.009(6) 0.008(6) 0.007(5)

loop_
_atom_type_symbol
_atom_type_description
_atom_type_scat_dispersion_real
_atom_type_scat_dispersion_imag
_atom_type_scat_source
C C 0.0033 0.0016 'International Tables Vol C Tables 4.2.6.8 and 6.1.1.4'
H H 0.0000 0.0000 'International Tables Vol C Tables 4.2.6.8 and 6.1.1.4'
N N 0.0061 0.0033 'International Tables Vol C Tables 4.2.6.8 and 6.1.1.4'

loop_
_geom_angle_atom_site_label_1
_geom_angle_atom_site_label_2
_geom_angle_atom_site_label_3
_geom_angle
_geom_angle_site_symmetry_1
_geom_angle_site_symmetry_3
_geom_angle_publ_flag
C1 N1 C48 116.9(8) . . ?
C1 N1 C7 103.9(8) . . ?
C48 N1 C7 111.7(8) . . ?
C2 N2 C9 112.4(8) . . ?
C2 N2 C7 102.9(8) . . ?
C9 N2 C7 113.3(8) . . ?
C17 N3 C16 114.7(8) . . ?
C17 N3 C23 104.7(8) . . ?
C16 N3 C23 114.1(8) . . ?
C18 N4 C23 105.7(9) . . ?
C18 N4 C25 111.1(8) . . ?
C23 N4 C25 114.8(9) . . ?
C33 N5 C32 117.0(8) . . ?
C33 N5 C39 104.2(8) . . ?
C32 N5 C39 112.7(8) . . ?
C34 N6 C39 108.1(8) . . ?
C34 N6 C41 112.6(8) . . ?
C39 N6 C41 113.5(8) . . ?
N1 C1 C2 104.7(8) . . ?
N1 C1 C6 120.2(8) . . ?
C2 C1 C6 113.1(9) . . ?
N1 C1 H1 105.9 . . ?
C2 C1 H1 105.9 . . ?
C6 C1 H1 105.9 . . ?
N2 C2 C1 103.7(8) . . ?
N2 C2 C3 114.8(9) . . ?
C1 C2 C3 110.6(9) . . ?
N2 C2 H2 109.2 . . ?
C1 C2 H2 109.2 . . ?
C3 C2 H2 109.2 . . ?
C4 C3 C2 106.3(9) . . ?
C4 C3 H3A 110.5 . . ?
C2 C3 H3A 110.5 . . ?
C4 C3 H3B 110.5 . . ?
C2 C3 H3B 110.5 . . ?
H3A C3 H3B 108.7 . . ?
C5 C4 C3 112.3(10) . . ?
C5 C4 H4A 109.1 . . ?
C3 C4 H4A 109.1 . . ?
C5 C4 H4B 109.1 . . ?
C3 C4 H4B 109.1 . . ?
H4A C4 H4B 107.9 . . ?
C4 C5 C6 112.4(9) . . ?
C4 C5 H5A 109.1 . . ?
C6 C5 H5A 109.1 . . ?
C4 C5 H5B 109.1 . . ?
C6 C5 H5B 109.1 . . ?
H5A C5 H5B 107.8 . . ?
C1 C6 C5 108.0(9) . . ?
C1 C6 H6A 110.1 . . ?
C5 C6 H6A 110.1 . . ?
C1 C6 H6B 110.1 . . ?
C5 C6 H6B 110.1 . . ?
H6A C6 H6B 108.4 . . ?
N2 C7 N1 108.1(8) . . ?
N2 C7 C8 111.5(9) . . ?
N1 C7 C8 112.6(9) . . ?
N2 C7 H7 108.2 . . ?
N1 C7 H7 108.2 . . ?
C8 C7 H7 108.2 . . ?
C7 C8 H8A 109.5 . . ?
C7 C8 H8B 109.5 . . ?
H8A C8 H8B 109.5 . . ?
C7 C8 H8C 109.5 . . ?
H8A C8 H8C 109.5 . . ?
H8B C8 H8C 109.5 . . ?
N2 C9 C10 114.5(9) . . ?
N2 C9 H9A 108.6 . . ?
C10 C9 H9A 108.6 . . ?
N2 C9 H9B 108.6 . . ?
C10 C9 H9B 108.6 . . ?
H9A C9 H9B 107.6 . . ?
C11 C10 C15 115.9(10) . . ?
C11 C10 C9 120.5(10) . . ?
C15 C10 C9 123.5(10) . . ?
C12 C11 C10 121.4(10) . . ?
C12 C11 H11 119.3 . . ?
C10 C11 H11 119.3 . . ?
C11 C12 C13 120.8(10) . . ?
C11 C12 H12 119.6 . . ?
C13 C12 H12 119.6 . . ?
C14 C13 C12 118.2(10) . . ?
C14 C13 C16 123.8(10) . . ?
C12 C13 C16 118.0(10) . . ?
C13 C14 C15 122.1(10) . . ?
C13 C14 H14 119.0 . . ?
C15 C14 H14 119.0 . . ?
C14 C15 C10 121.6(10) . . ?
C14 C15 H15 119.2 . . ?
C10 C15 H15 119.2 . . ?
N3 C16 C13 109.5(8) . . ?
N3 C16 H16A 109.8 . . ?
C13 C16 H16A 109.8 . . ?
N3 C16 H16B 109.8 . . ?
C13 C16 H16B 109.8 . . ?
H16A C16 H16B 108.2 . . ?
N3 C17 C22 121.0(10) . . ?
N3 C17 C18 104.7(8) . . ?
C22 C17 C18 112.8(9) . . ?
N3 C17 H17 105.8 . . ?
C22 C17 H17 105.8 . . ?
C18 C17 H17 105.8 . . ?
N4 C18 C19 118.8(9) . . ?
N4 C18 C17 102.0(9) . . ?
C19 C18 C17 110.9(9) . . ?
N4 C18 H18 108.2 . . ?
C19 C18 H18 108.2 . . ?
C17 C18 H18 108.2 . . ?
C20 C19 C18 108.6(10) . . ?
C20 C19 H19A 110.0 . . ?
C18 C19 H19A 110.0 . . ?
C20 C19 H19B 110.0 . . ?
C18 C19 H19B 110.0 . . ?
H19A C19 H19B 108.3 . . ?
C19 C20 C21 112.7(10) . . ?
C19 C20 H20A 109.0 . . ?
C21 C20 H20A 109.0 . . ?
C19 C20 H20B 109.0 . . ?
C21 C20 H20B 109.0 . . ?
H20A C20 H20B 107.8 . . ?
C22 C21 C20 112.0(9) . . ?
C22 C21 H21A 109.2 . . ?
C20 C21 H21A 109.2 . . ?
C22 C21 H21B 109.2 . . ?
C20 C21 H21B 109.2 . . ?
H21A C21 H21B 107.9 . . ?
C17 C22 C21 109.5(10) . . ?
C17 C22 H22A 109.8 . . ?
C21 C22 H22A 109.8 . . ?
C17 C22 H22B 109.8 . . ?
C21 C22 H22B 109.8 . . ?
H22A C22 H22B 108.2 . . ?
N4 C23 N3 107.5(9) . . ?
N4 C23 C24 114.6(10) . . ?
N3 C23 C24 110.4(8) . . ?
N4 C23 H23 108.1 . . ?
N3 C23 H23 108.1 . . ?
C24 C23 H23 108.1 . . ?
C23 C24 H24A 109.5 . . ?
C23 C24 H24B 109.5 . . ?
H24A C24 H24B 109.5 . . ?
C23 C24 H24C 109.5 . . ?
H24A C24 H24C 109.5 . . ?
H24B C24 H24C 109.5 . . ?
C26 C25 N4 111.8(9) . . ?
C26 C25 H25A 109.3 . . ?
N4 C25 H25A 109.3 . . ?
C26 C25 H25B 109.3 . . ?
N4 C25 H25B 109.3 . . ?
H25A C25 H25B 107.9 . . ?
C31 C26 C27 118.5(11) . . ?
C31 C26 C25 120.7(10) . . ?
C27 C26 C25 120.8(10) . . ?
C26 C27 C28 121.0(10) . . ?
C26 C27 H27 119.5 . . ?
C28 C27 H27 119.5 . . ?
C29 C28 C27 121.0(10) . . ?
C29 C28 H28 119.5 . . ?
C27 C28 H28 119.5 . . ?
C28 C29 C30 118.1(10) . . ?
C28 C29 C32 119.7(9) . . ?
C30 C29 C32 122.1(9) . . ?
C31 C30 C29 120.6(9) . . ?
C31 C30 H30 119.7 . . ?
C29 C30 H30 119.7 . . ?
C26 C31 C30 120.8(10) . . ?
C26 C31 H31 119.6 . . ?
C30 C31 H31 119.6 . . ?
N5 C32 C29 110.2(8) . . ?
N5 C32 H32A 109.6 . . ?
C29 C32 H32A 109.6 . . ?
N5 C32 H32B 109.6 . . ?
C29 C32 H32B 109.6 . . ?
H32A C32 H32B 108.1 . . ?
N5 C33 C34 104.6(8) . . ?
N5 C33 C38 118.8(9) . . ?
C34 C33 C38 113.3(9) . . ?
N5 C33 H33 106.4 . . ?
C34 C33 H33 106.4 . . ?
C38 C33 H33 106.4 . . ?
N6 C34 C33 101.2(8) . . ?
N6 C34 C35 117.9(9) . . ?
C33 C34 C35 111.3(8) . . ?
N6 C34 H34 108.7 . . ?
C33 C34 H34 108.7 . . ?
C35 C34 H34 108.7 . . ?
C34 C35 C36 107.6(9) . . ?
C34 C35 H35A 110.2 . . ?
C36 C35 H35A 110.2 . . ?
C34 C35 H35B 110.2 . . ?
C36 C35 H35B 110.2 . . ?
H35A C35 H35B 108.5 . . ?
C37 C36 C35 111.5(9) . . ?
C37 C36 H36A 109.3 . . ?
C35 C36 H36A 109.3 . . ?
C37 C36 H36B 109.3 . . ?
C35 C36 H36B 109.3 . . ?
H36A C36 H36B 108.0 . . ?
C36 C37 C38 115.0(9) . . ?
C36 C37 H37A 108.5 . . ?
C38 C37 H37A 108.5 . . ?
C36 C37 H37B 108.5 . . ?
C38 C37 H37B 108.5 . . ?
H37A C37 H37B 107.5 . . ?
C33 C38 C37 106.6(9) . . ?
C33 C38 H38A 110.4 . . ?
C37 C38 H38A 110.4 . . ?
C33 C38 H38B 110.4 . . ?
C37 C38 H38B 110.4 . . ?
H38A C38 H38B 108.6 . . ?
N6 C39 C40 114.8(10) . . ?
N6 C39 N5 105.1(8) . . ?
C40 C39 N5 110.4(9) . . ?
N6 C39 H39 108.8 . . ?
C40 C39 H39 108.8 . . ?
N5 C39 H39 108.8 . . ?
C39 C40 H40A 109.5 . . ?
C39 C40 H40B 109.5 . . ?
H40A C40 H40B 109.5 . . ?
C39 C40 H40C 109.5 . . ?
H40A C40 H40C 109.5 . . ?
H40B C40 H40C 109.5 . . ?
N6 C41 C42 114.3(9) . . ?
N6 C41 H41A 108.7 . . ?
C42 C41 H41A 108.7 . . ?
N6 C41 H41B 108.7 . . ?
C42 C41 H41B 108.7 . . ?
H41A C41 H41B 107.6 . . ?
C47 C42 C43 118.1(11) . . ?
C47 C42 C41 123.6(10) . . ?
C43 C42 C41 118.3(9) . . ?
C44 C43 C42 121.1(10) . . ?
C44 C43 H43 119.4 . . ?
C42 C43 H43 119.4 . . ?
C43 C44 C45 121.3(10) . . ?
C43 C44 H44 119.3 . . ?
C45 C44 H44 119.3 . . ?
C46 C45 C44 116.7(10) . . ?
C46 C45 C48 122.7(10) . . ?
C44 C45 C48 120.5(10) . . ?
C47 C46 C45 120.2(10) . . ?
C47 C46 H46 119.9 . . ?
C45 C46 H46 119.9 . . ?
C42 C47 C46 122.5(11) . . ?
C42 C47 H47 118.7 . . ?
C46 C47 H47 118.7 . . ?
N1 C48 C45 109.6(9) . . ?
N1 C48 H48A 109.8 . . ?
C45 C48 H48A 109.8 . . ?
N1 C48 H48B 109.8 . . ?
C45 C48 H48B 109.8 . . ?
H48A C48 H48B 108.2 . . ?

loop_
_geom_bond_atom_site_label_1
_geom_bond_atom_site_label_2
_geom_bond_distance
_geom_bond_site_symmetry_2
_geom_bond_publ_flag
N1 C1 1.462(12) . ?
N1 C48 1.463(12) . ?
N1 C7 1.495(12) . ?
N2 C2 1.455(12) . ?
N2 C9 1.468(12) . ?
N2 C7 1.489(12) . ?
N3 C17 1.468(12) . ?
N3 C16 1.485(12) . ?
N3 C23 1.486(12) . ?
N4 C18 1.447(13) . ?
N4 C23 1.463(12) . ?
N4 C25 1.493(12) . ?
N5 C33 1.477(12) . ?
N5 C32 1.479(13) . ?
N5 C39 1.526(13) . ?
N6 C34 1.450(12) . ?
N6 C39 1.465(12) . ?
N6 C41 1.486(12) . ?
C1 C2 1.484(13) . ?
C1 C6 1.504(13) . ?
C1 H1 1.0000 . ?
C2 C3 1.550(13) . ?
C2 H2 1.0000 . ?
C3 C4 1.541(14) . ?
C3 H3A 0.9900 . ?
C3 H3B 0.9900 . ?
C4 C5 1.523(15) . ?
C4 H4A 0.9900 . ?
C4 H4B 0.9900 . ?
C5 C6 1.527(13) . ?
C5 H5A 0.9900 . ?
C5 H5B 0.9900 . ?
C6 H6A 0.9900 . ?
C6 H6B 0.9900 . ?
C7 C8 1.515(14) . ?
C7 H7 1.0000 . ?
C8 H8A 0.9800 . ?
C8 H8B 0.9800 . ?
C8 H8C 0.9800 . ?
C9 C10 1.468(14) . ?
C9 H9A 0.9900 . ?
C9 H9B 0.9900 . ?
C10 C11 1.408(14) . ?
C10 C15 1.419(14) . ?
C11 C12 1.392(13) . ?
C11 H11 0.9500 . ?
C12 C13 1.398(13) . ?
C12 H12 0.9500 . ?
C13 C14 1.362(13) . ?
C13 C16 1.500(13) . ?
C14 C15 1.372(13) . ?
C14 H14 0.9500 . ?
C15 H15 0.9500 . ?
C16 H16A 0.9900 . ?
C16 H16B 0.9900 . ?
C17 C22 1.479(14) . ?
C17 C18 1.510(14) . ?
C17 H17 1.0000 . ?
C18 C19 1.508(14) . ?
C18 H18 1.0000 . ?
C19 C20 1.498(14) . ?
C19 H19A 0.9900 . ?
C19 H19B 0.9900 . ?
C20 C21 1.544(15) . ?
C20 H20A 0.9900 . ?
C20 H20B 0.9900 . ?
C21 C22 1.516(15) . ?
C21 H21A 0.9900 . ?
C21 H21B 0.9900 . ?
C22 H22A 0.9900 . ?
C22 H22B 0.9900 . ?
C23 C24 1.517(13) . ?
C23 H23 1.0000 . ?
C24 H24A 0.9800 . ?
C24 H24B 0.9800 . ?
C24 H24C 0.9800 . ?
C25 C26 1.491(14) . ?
C25 H25A 0.9900 . ?
C25 H25B 0.9900 . ?
C26 C31 1.391(14) . ?
C26 C27 1.391(15) . ?
C27 C28 1.398(13) . ?
C27 H27 0.9500 . ?
C28 C29 1.383(13) . ?
C28 H28 0.9500 . ?
C29 C30 1.413(14) . ?
C29 C32 1.488(13) . ?
C30 C31 1.394(14) . ?
C30 H30 0.9500 . ?
C31 H31 0.9500 . ?
C32 H32A 0.9900 . ?
C32 H32B 0.9900 . ?
C33 C34 1.501(13) . ?
C33 C38 1.516(13) . ?
C33 H33 1.0000 . ?
C34 C35 1.510(13) . ?
C34 H34 1.0000 . ?
C35 C36 1.550(13) . ?
C35 H35A 0.9900 . ?
C35 H35B 0.9900 . ?
C36 C37 1.507(13) . ?
C36 H36A 0.9900 . ?
C36 H36B 0.9900 . ?
C37 C38 1.524(14) . ?
C37 H37A 0.9900 . ?
C37 H37B 0.9900 . ?
C38 H38A 0.9900 . ?
C38 H38B 0.9900 . ?
C39 C40 1.484(14) . ?
C39 H39 1.0000 . ?
C40 H40A 0.9800 . ?
C40 H40B 0.9800 . ?
C40 H40C 0.9800 . ?
C41 C42 1.511(14) . ?
C41 H41A 0.9900 . ?
C41 H41B 0.9900 . ?
C42 C47 1.350(13) . ?
C42 C43 1.405(14) . ?
C43 C44 1.362(13) . ?
C43 H43 0.9500 . ?
C44 C45 1.413(14) . ?
C44 H44 0.9500 . ?
C45 C46 1.411(14) . ?
C45 C48 1.488(13) . ?
C46 C47 1.385(13) . ?
C46 H46 0.9500 . ?
C47 H47 0.9500 . ?
C48 H48A 0.9900 . ?
C48 H48B 0.9900 . ?
